data_7701543
loop_
_publ_author_name
'Sch\"uler, Philipp'
'G\"orls, Helmar'
'Westerhausen, Matthias'
'Krieck, Sven'

_publ_section_title
;
 Bis(trimethylsilyl)amide complexes of s-block metals with bidentate ether
 and amine ligands.
;
_journal_issue 24
_journal_name_full 'Dalton transactions (Cambridge, England : 2003)'
_journal_page_first 8966
_journal_page_last 8975
_journal_paper_doi 10.1039/c9dt01426h
_journal_volume 48
_journal_year 2019
_chemical_formula_moiety 'C22 H62 N4 O2 Rb2 Si4'
_chemical_formula_sum 'C22 H62 N4 O2 Rb2 Si4'
_chemical_formula_weight 698.06
_space_group_IT_number 2
_space_group_name_Hall '-P 1'
_space_group_name_H-M_alt 'P -1'
_symmetry_cell_setting triclinic
_symmetry_space_group_name_Hall '-P 1'
_symmetry_space_group_name_H-M 'P -1'
_atom_sites_solution_hydrogens geom
_atom_sites_solution_primary direct
_atom_sites_solution_secondary difmap
_audit_creation_method SHELXL-97
_audit_update_record
;
2019-04-26 deposited with the CCDC.	2019-05-10 downloaded from the CCDC.
;
_cell_angle_alpha 72.113(2)
_cell_angle_beta 65.759(1)
_cell_angle_gamma 72.496(2)
_cell_formula_units_Z 1
_cell_length_a 10.0974(3)
_cell_length_b 10.2990(3)
_cell_length_c 10.9912(4)
_cell_measurement_reflns_used 12096
_cell_measurement_temperature 133(2)
_cell_measurement_theta_max 27.48
_cell_measurement_theta_min 2.62
_cell_volume 971.55(6)
_computing_cell_refinement DENZO
_computing_data_collection COLLECT
_computing_data_reduction DENZO
_computing_molecular_graphics SHELXTL/PC
_computing_publication_material SHELXL-97
_computing_structure_refinement 'SHELXL-97 (Sheldrick, 2008)'
_computing_structure_solution 'SHELXS-97 (Sheldrick, 2008)'
_diffrn_ambient_temperature 133(2)
_diffrn_measured_fraction_theta_full 0.987
_diffrn_measured_fraction_theta_max 0.987
_diffrn_measurement_device_type KappaCCD
_diffrn_measurement_method 'phi- + omega-scan'
_diffrn_radiation_monochromator graphite
_diffrn_radiation_source 'fine-focus sealed tube'
_diffrn_radiation_type MoK\a
_diffrn_radiation_wavelength 0.71073
_diffrn_reflns_av_R_equivalents 0.0275
_diffrn_reflns_av_sigmaI/netI 0.0378
_diffrn_reflns_limit_h_max 13
_diffrn_reflns_limit_h_min -13
_diffrn_reflns_limit_k_max 13
_diffrn_reflns_limit_k_min -13
_diffrn_reflns_limit_l_max 13
_diffrn_reflns_limit_l_min -14
_diffrn_reflns_number 12096
_diffrn_reflns_theta_full 27.48
_diffrn_reflns_theta_max 27.48
_diffrn_reflns_theta_min 2.62
_exptl_absorpt_coefficient_mu 2.663
_exptl_absorpt_correction_T_max 0.7456
_exptl_absorpt_correction_T_min 0.6768
_exptl_absorpt_correction_type multi-scan
_exptl_absorpt_process_details 'SADABS, Bruker-AXS, 2002'
_exptl_crystal_colour colourless
_exptl_crystal_density_diffrn 1.193
_exptl_crystal_density_method 'not measured'
_exptl_crystal_description prism
_exptl_crystal_F_000 368
_exptl_crystal_size_max 0.112
_exptl_crystal_size_mid 0.110
_exptl_crystal_size_min 0.088
_refine_diff_density_max 0.877
_refine_diff_density_min -0.820
_refine_diff_density_rms 0.088
_refine_ls_extinction_method none
_refine_ls_goodness_of_fit_ref 1.054
_refine_ls_hydrogen_treatment constr
_refine_ls_matrix_type full
_refine_ls_number_parameters 172
_refine_ls_number_reflns 4388
_refine_ls_number_restraints 13
_refine_ls_restrained_S_all 1.054
_refine_ls_R_factor_all 0.0669
_refine_ls_R_factor_gt 0.0529
_refine_ls_shift/su_max 0.002
_refine_ls_shift/su_mean 0.000
_refine_ls_structure_factor_coef Fsqd
_refine_ls_weighting_details 'calc w=1/[\s^2^(Fo^2^)+(0.0570P)^2^+1.9001P] where P=(Fo^2^+2Fc^2^)/3'
_refine_ls_weighting_scheme calc
_refine_ls_wR_factor_gt 0.1264
_refine_ls_wR_factor_ref 0.1363
_reflns_number_gt 3665
_reflns_number_total 4388
_reflns_threshold_expression >2sigma(I)
_cod_data_source_file c9dt01426h2.cif
_cod_data_source_block FO6537
_cod_original_cell_volume 971.55(5)
_cod_database_code 7701543

loop_
_symmetry_equiv_pos_as_xyz
'x, y, z'
'-x, -y, -z'

loop_
_atom_site_label
_atom_site_type_symbol
_atom_site_fract_x
_atom_site_fract_y
_atom_site_fract_z
_atom_site_U_iso_or_equiv
_atom_site_adp_type
_atom_site_occupancy
_atom_site_symmetry_multiplicity
_atom_site_calc_flag
_atom_site_refinement_flags
_atom_site_disorder_assembly
_atom_site_disorder_group
Rb1 Rb 0.35971(4) 0.38850(4) 0.66183(4) 0.04198(14) Uani 1 1 d . . .
Si1 Si 0.24901(12) 0.77853(12) 0.54213(15) 0.0491(3) Uani 1 1 d . . .
Si2 Si 0.47248(13) 0.69584(13) 0.68716(14) 0.0478(3) Uani 1 1 d . . .
N1 N 0.3922(4) 0.6803(3) 0.5882(4) 0.0434(8) Uani 1 1 d . . .
C1 C 0.109(3) 0.679(3) 0.5637(19) 0.0549(16) Uani 0.469(15) 1 d P A 1
H1A H 0.0286 0.7430 0.5347 0.082 Uiso 0.469(15) 1 calc PR A 1
H1B H 0.0686 0.6331 0.6598 0.082 Uiso 0.469(15) 1 calc PR A 1
H1C H 0.1575 0.6080 0.5077 0.082 Uiso 0.469(15) 1 calc PR A 1
C2 C 0.3067(14) 0.8292(15) 0.3360(16) 0.0549(16) Uani 0.469(15) 1 d P . 1
H2A H 0.2207 0.8868 0.3118 0.082 Uiso 0.469(15) 1 calc PR A 1
H2B H 0.3404 0.7440 0.3004 0.082 Uiso 0.469(15) 1 calc PR A 1
H2C H 0.3869 0.8813 0.2961 0.082 Uiso 0.469(15) 1 calc PR A 1
C3 C 0.1477(13) 0.9418(14) 0.5909(17) 0.0549(16) Uani 0.469(15) 1 d P A 1
H3A H 0.0686 0.9808 0.5522 0.082 Uiso 0.469(15) 1 calc PR A 1
H3B H 0.2151 1.0067 0.5563 0.082 Uiso 0.469(15) 1 calc PR A 1
H3C H 0.1042 0.9268 0.6906 0.082 Uiso 0.469(15) 1 calc PR A 1
C1A C 0.100(2) 0.673(2) 0.5950(17) 0.0549(16) Uani 0.531(15) 1 d P A 2
H1AA H 0.0170 0.7326 0.5672 0.082 Uiso 0.531(15) 1 calc PR A 2
H1AB H 0.0655 0.6402 0.6943 0.082 Uiso 0.531(15) 1 calc PR A 2
H1AC H 0.1422 0.5937 0.5506 0.082 Uiso 0.531(15) 1 calc PR A 2
C2A C 0.2989(12) 0.8670(13) 0.3681(14) 0.0549(16) Uani 0.531(15) 1 d P . 2
H2AA H 0.2094 0.9223 0.3487 0.082 Uiso 0.531(15) 1 calc PR A 2
H2AB H 0.3496 0.7988 0.3095 0.082 Uiso 0.531(15) 1 calc PR A 2
H2AC H 0.3652 0.9287 0.3499 0.082 Uiso 0.531(15) 1 calc PR A 2
C3A C 0.1380(12) 0.9243(13) 0.6503(15) 0.0549(16) Uani 0.531(15) 1 d P A 2
H3AA H 0.0547 0.9801 0.6208 0.082 Uiso 0.531(15) 1 calc PR A 2
H3AB H 0.2040 0.9846 0.6363 0.082 Uiso 0.531(15) 1 calc PR A 2
H3AC H 0.1002 0.8804 0.7473 0.082 Uiso 0.531(15) 1 calc PR A 2
C4 C 0.4004(13) 0.8616(12) 0.7525(12) 0.0889(16) Uani 0.610(6) 1 d P A 1
H4A H 0.4545 0.8606 0.8093 0.133 Uiso 0.610(6) 1 calc PR A 1
H4B H 0.2945 0.8692 0.8070 0.133 Uiso 0.610(6) 1 calc PR A 1
H4C H 0.4146 0.9414 0.6751 0.133 Uiso 0.610(6) 1 calc PR A 1
C5 C 0.6781(12) 0.7099(13) 0.5834(12) 0.0889(16) Uani 0.610(6) 1 d P . 1
H5A H 0.7233 0.7190 0.6433 0.133 Uiso 0.610(6) 1 calc PR A 1
H5B H 0.6828 0.7919 0.5083 0.133 Uiso 0.610(6) 1 calc PR A 1
H5C H 0.7319 0.6260 0.5463 0.133 Uiso 0.610(6) 1 calc PR A 1
C6 C 0.4876(13) 0.5458(12) 0.8177(12) 0.0889(16) Uani 0.610(6) 1 d P A 1
H6A H 0.5355 0.5612 0.8722 0.133 Uiso 0.610(6) 1 calc PR A 1
H6B H 0.5473 0.4654 0.7764 0.133 Uiso 0.610(6) 1 calc PR A 1
H6C H 0.3885 0.5279 0.8765 0.133 Uiso 0.610(6) 1 calc PR A 1
C4A C 0.345(2) 0.688(2) 0.8815(18) 0.0889(16) Uani 0.390(6) 1 d P A 2
H4AA H 0.4016 0.6977 0.9316 0.133 Uiso 0.390(6) 1 calc PR A 2
H4AB H 0.3139 0.5980 0.9207 0.133 Uiso 0.390(6) 1 calc PR A 2
H4AC H 0.2580 0.7634 0.8885 0.133 Uiso 0.390(6) 1 calc PR A 2
C5A C 0.562(2) 0.835(2) 0.6375(19) 0.0889(16) Uani 0.390(6) 1 d P A 2
H5AA H 0.6029 0.8295 0.7061 0.133 Uiso 0.390(6) 1 calc PR A 2
H5AB H 0.4902 0.9232 0.6296 0.133 Uiso 0.390(6) 1 calc PR A 2
H5AC H 0.6419 0.8309 0.5492 0.133 Uiso 0.390(6) 1 calc PR A 2
C6A C 0.615(2) 0.5218(19) 0.7265(19) 0.0889(16) Uani 0.390(6) 1 d P A 2
H6AA H 0.6607 0.5336 0.7847 0.133 Uiso 0.390(6) 1 calc PR A 2
H6AB H 0.6924 0.5016 0.6406 0.133 Uiso 0.390(6) 1 calc PR A 2
H6AC H 0.5626 0.4444 0.7734 0.133 Uiso 0.390(6) 1 calc PR A 2
O1 O 0.1091(8) 0.2648(8) 0.7773(8) 0.082(2) Uani 0.669(6) 1 d PD A 1
N2 N 0.2646(9) 0.2409(11) 0.9556(10) 0.050(2) Uani 0.669(6) 1 d PD A 1
C7 C -0.014(2) 0.3036(15) 0.7310(17) 0.101(2) Uani 0.669(6) 1 d PD A 1
H7A H 0.0084 0.3705 0.6434 0.152 Uiso 0.669(6) 1 calc PR A 1
H7B H -0.1027 0.3463 0.7984 0.152 Uiso 0.669(6) 1 calc PR A 1
H7C H -0.0324 0.2206 0.7196 0.152 Uiso 0.669(6) 1 calc PR A 1
C8 C 0.0810(10) 0.1702(9) 0.9011(9) 0.075(2) Uani 0.669(6) 1 d PD A 1
H8A H 0.0673 0.0842 0.8892 0.090 Uiso 0.669(6) 1 calc PR A 1
H8B H -0.0126 0.2100 0.9677 0.090 Uiso 0.669(6) 1 calc PR A 1
C9 C 0.2008(14) 0.1339(11) 0.9567(12) 0.088(3) Uani 0.669(6) 1 d PD A 1
H9A H 0.1626 0.0836 1.0526 0.105 Uiso 0.669(6) 1 calc PR A 1
H9B H 0.2823 0.0669 0.9061 0.105 Uiso 0.669(6) 1 calc PR A 1
C10 C 0.1466(13) 0.3244(12) 1.0489(11) 0.101(2) Uani 0.669(6) 1 d PD A 1
H10A H 0.0612 0.3604 1.0185 0.152 Uiso 0.669(6) 1 calc PR A 1
H10B H 0.1825 0.4024 1.0497 0.152 Uiso 0.669(6) 1 calc PR A 1
H10C H 0.1168 0.2663 1.1411 0.152 Uiso 0.669(6) 1 calc PR A 1
C11 C 0.3843(14) 0.1925(17) 1.0068(14) 0.101(2) Uani 0.669(6) 1 d PD A 1
H11A H 0.4213 0.2723 1.0023 0.152 Uiso 0.669(6) 1 calc PR A 1
H11B H 0.4645 0.1303 0.9514 0.152 Uiso 0.669(6) 1 calc PR A 1
H11C H 0.3491 0.1419 1.1018 0.152 Uiso 0.669(6) 1 calc PR A 1
O1A O 0.0349(12) 0.3426(12) 0.8175(10) 0.052(3) Uani 0.331(6) 1 d PD A 2
N2A N 0.241(2) 0.2122(18) 0.954(2) 0.065(7) Uani 0.331(6) 1 d PD A 2
C7A C -0.042(4) 0.348(3) 0.732(3) 0.101(2) Uani 0.331(6) 1 d PD A 2
H7AA H -0.0002 0.4066 0.6420 0.152 Uiso 0.331(6) 1 calc PR A 2
H7AB H -0.1471 0.3872 0.7730 0.152 Uiso 0.331(6) 1 calc PR A 2
H7AC H -0.0303 0.2536 0.7213 0.152 Uiso 0.331(6) 1 calc PR A 2
C8A C -0.0102(19) 0.2650(19) 0.9463(15) 0.075(2) Uani 0.331(6) 1 d PD A 2
H8AA H -0.0061 0.1692 0.9422 0.090 Uiso 0.331(6) 1 calc PR A 2
H8AB H -0.1144 0.3054 0.9957 0.090 Uiso 0.331(6) 1 calc PR A 2
C9A C 0.084(2) 0.2600(19) 1.0217(18) 0.088(3) Uani 0.331(6) 1 d PD A 2
H9AA H 0.0677 0.3544 1.0366 0.105 Uiso 0.331(6) 1 calc PR A 2
H9AB H 0.0510 0.1976 1.1124 0.105 Uiso 0.331(6) 1 calc PR A 2
C10A C 0.321(3) 0.212(3) 1.039(3) 0.101(2) Uani 0.331(6) 1 d PD A 2
H10D H 0.3035 0.3066 1.0508 0.152 Uiso 0.331(6) 1 calc PR A 2
H10E H 0.4268 0.1785 0.9941 0.152 Uiso 0.331(6) 1 calc PR A 2
H10F H 0.2848 0.1502 1.1280 0.152 Uiso 0.331(6) 1 calc PR A 2
C11A C 0.269(3) 0.073(2) 0.940(3) 0.101(2) Uani 0.331(6) 1 d PD A 2
H11D H 0.3759 0.0421 0.8943 0.152 Uiso 0.331(6) 1 calc PR A 2
H11E H 0.2153 0.0690 0.8853 0.152 Uiso 0.331(6) 1 calc PR A 2
H11F H 0.2364 0.0126 1.0303 0.152 Uiso 0.331(6) 1 calc PR A 2

loop_
_atom_site_aniso_label
_atom_site_aniso_U_11
_atom_site_aniso_U_22
_atom_site_aniso_U_33
_atom_site_aniso_U_23
_atom_site_aniso_U_13
_atom_site_aniso_U_12
Rb1 0.0460(2) 0.0423(2) 0.0422(2) 0.00525(15) -0.02336(17) -0.01832(16)
Si1 0.0353(6) 0.0374(6) 0.0767(9) -0.0039(5) -0.0280(6) -0.0067(4)
Si2 0.0459(6) 0.0484(6) 0.0639(8) -0.0191(6) -0.0293(6) -0.0083(5)
N1 0.0390(17) 0.0398(17) 0.061(2) -0.0137(16) -0.0263(16) -0.0051(14)
C1 0.0487(18) 0.054(2) 0.067(5) -0.003(3) -0.035(3) -0.0047(15)
C2 0.0487(18) 0.054(2) 0.067(5) -0.003(3) -0.035(3) -0.0047(15)
C3 0.0487(18) 0.054(2) 0.067(5) -0.003(3) -0.035(3) -0.0047(15)
C1A 0.0487(18) 0.054(2) 0.067(5) -0.003(3) -0.035(3) -0.0047(15)
C2A 0.0487(18) 0.054(2) 0.067(5) -0.003(3) -0.035(3) -0.0047(15)
C3A 0.0487(18) 0.054(2) 0.067(5) -0.003(3) -0.035(3) -0.0047(15)
C4 0.093(4) 0.113(4) 0.094(4) -0.036(3) -0.056(3) -0.018(3)
C5 0.093(4) 0.113(4) 0.094(4) -0.036(3) -0.056(3) -0.018(3)
C6 0.093(4) 0.113(4) 0.094(4) -0.036(3) -0.056(3) -0.018(3)
C4A 0.093(4) 0.113(4) 0.094(4) -0.036(3) -0.056(3) -0.018(3)
C5A 0.093(4) 0.113(4) 0.094(4) -0.036(3) -0.056(3) -0.018(3)
C6A 0.093(4) 0.113(4) 0.094(4) -0.036(3) -0.056(3) -0.018(3)
O1 0.080(5) 0.084(5) 0.104(5) 0.019(4) -0.061(4) -0.047(4)
N2 0.060(4) 0.059(5) 0.043(4) 0.001(3) -0.022(3) -0.035(4)
C7 0.112(5) 0.113(5) 0.101(4) 0.017(4) -0.060(4) -0.062(5)
C8 0.069(5) 0.071(5) 0.078(5) 0.006(4) -0.015(4) -0.043(4)
C9 0.120(9) 0.065(5) 0.078(6) 0.013(4) -0.043(6) -0.035(5)
C10 0.112(5) 0.113(5) 0.101(4) 0.017(4) -0.060(4) -0.062(5)
C11 0.112(5) 0.113(5) 0.101(4) 0.017(4) -0.060(4) -0.062(5)
O1A 0.043(6) 0.050(6) 0.065(6) -0.009(5) -0.021(5) -0.013(4)
N2A 0.109(14) 0.071(12) 0.052(8) 0.025(7) -0.056(9) -0.072(10)
C7A 0.112(5) 0.113(5) 0.101(4) 0.017(4) -0.060(4) -0.062(5)
C8A 0.069(5) 0.071(5) 0.078(5) 0.006(4) -0.015(4) -0.043(4)
C9A 0.120(9) 0.065(5) 0.078(6) 0.013(4) -0.043(6) -0.035(5)
C10A 0.112(5) 0.113(5) 0.101(4) 0.017(4) -0.060(4) -0.062(5)
C11A 0.112(5) 0.113(5) 0.101(4) 0.017(4) -0.060(4) -0.062(5)

loop_
_atom_type_symbol
_atom_type_description
_atom_type_scat_dispersion_real
_atom_type_scat_dispersion_imag
_atom_type_scat_source
C C 0.0033 0.0016 'International Tables Vol C Tables 4.2.6.8 and 6.1.1.4'
H H 0.0000 0.0000 'International Tables Vol C Tables 4.2.6.8 and 6.1.1.4'
N N 0.0061 0.0033 'International Tables Vol C Tables 4.2.6.8 and 6.1.1.4'
O O 0.0106 0.0060 'International Tables Vol C Tables 4.2.6.8 and 6.1.1.4'
Si Si 0.0817 0.0704 'International Tables Vol C Tables 4.2.6.8 and 6.1.1.4'
Rb Rb -0.9393 2.9676 'International Tables Vol C Tables 4.2.6.8 and 6.1.1.4'

loop_
_geom_angle_atom_site_label_1
_geom_angle_atom_site_label_2
_geom_angle_atom_site_label_3
_geom_angle
_geom_angle_site_symmetry_1
_geom_angle_site_symmetry_3
O1 Rb1 N1 132.41(19) . .
O1 Rb1 N1 121.6(2) . 2_666
N1 Rb1 N1 92.96(9) . 2_666
O1 Rb1 N2 59.6(2) . .
N1 Rb1 N2 119.9(2) . .
N1 Rb1 N2 133.83(19) 2_666 .
O1 Rb1 N2A 52.4(3) . .
N1 Rb1 N2A 126.7(3) . .
N1 Rb1 N2A 132.1(4) 2_666 .
N2 Rb1 N2A 8.0(3) . .
O1 Rb1 O1A 18.3(2) . .
N1 Rb1 O1A 114.9(2) . .
N1 Rb1 O1A 136.8(2) 2_666 .
N2 Rb1 O1A 59.5(2) . .
N2A Rb1 O1A 54.2(4) . .
O1 Rb1 C5 71.4(3) . 2_666
N1 Rb1 C5 113.3(2) . 2_666
N1 Rb1 C5 55.8(2) 2_666 2_666
N2 Rb1 C5 123.4(3) . 2_666
N2A Rb1 C5 115.5(4) . 2_666
O1A Rb1 C5 82.3(3) . 2_666
O1 Rb1 C1A 80.7(4) . .
N1 Rb1 C1A 54.5(4) . .
N1 Rb1 C1A 113.1(3) 2_666 .
N2 Rb1 C1A 112.4(3) . .
N2A Rb1 C1A 112.0(5) . .
O1A Rb1 C1A 66.6(4) . .
C5 Rb1 C1A 83.6(5) 2_666 .
O1 Rb1 C2 116.8(3) . 2_666
N1 Rb1 C2 109.4(3) . 2_666
N1 Rb1 C2 56.3(3) 2_666 2_666
N2 Rb1 C2 81.2(3) . 2_666
N2A Rb1 C2 83.1(4) . 2_666
O1A Rb1 C2 131.1(3) . 2_666
C5 Rb1 C2 98.6(3) 2_666 2_666
C1A Rb1 C2 162.3(4) . 2_666
O1 Rb1 C6 128.1(3) . .
N1 Rb1 C6 52.5(2) . .
N1 Rb1 C6 107.6(2) 2_666 .
N2 Rb1 C6 75.4(3) . .
N2A Rb1 C6 83.4(3) . .
O1A Rb1 C6 115.5(3) . .
C5 Rb1 C6 160.1(3) 2_666 .
C1A Rb1 C6 95.2(5) . .
C2 Rb1 C6 76.7(3) 2_666 .
O1 Rb1 C1 82.4(4) . .
N1 Rb1 C1 54.4(4) . .
N1 Rb1 C1 108.2(3) 2_666 .
N2 Rb1 C1 117.1(4) . .
N2A Rb1 C1 116.4(5) . .
O1A Rb1 C1 69.3(4) . .
C5 Rb1 C1 79.6(5) 2_666 .
C1A Rb1 C1 5.0(6) . .
C2 Rb1 C1 159.4(4) 2_666 .
C6 Rb1 C1 97.9(5) . .
O1 Rb1 C9 41.3(2) . .
N1 Rb1 C9 139.9(2) . .
N1 Rb1 C9 124.4(2) 2_666 .
N2 Rb1 C9 22.7(2) . .
N2A Rb1 C9 14.8(3) . .
O1A Rb1 C9 48.0(3) . .
C5 Rb1 C9 100.7(3) 2_666 .
C1A Rb1 C9 112.5(3) . .
C2 Rb1 C9 84.5(3) 2_666 .
C6 Rb1 C9 98.0(3) . .
C1 Rb1 C9 116.1(4) . .
N1 Si1 C2A 114.2(4) . .
N1 Si1 C3 123.8(5) . .
C2A Si1 C3 89.2(5) . .
N1 Si1 C1 114.1(6) . .
C2A Si1 C1 104.1(7) . .
C3 Si1 C1 107.4(9) . .
N1 Si1 C1A 110.5(6) . .
C2A Si1 C1A 113.1(7) . .
C3 Si1 C1A 104.4(9) . .
C1 Si1 C1A 9.3(10) . .
N1 Si1 C3A 111.5(4) . .
C2A Si1 C3A 106.1(4) . .
C3 Si1 C3A 17.3(4) . .
C1 Si1 C3A 106.1(9) . .
C1A Si1 C3A 100.6(8) . .
N1 Si1 C2 111.2(4) . .
C2A Si1 C2 15.5(4) . .
C3 Si1 C2 102.7(5) . .
C1 Si1 C2 92.6(7) . .
C1A Si1 C2 101.9(7) . .
C3A Si1 C2 119.9(5) . .
N1 Si1 Rb1 47.86(12) . .
C2A Si1 Rb1 124.3(4) . .
C3 Si1 Rb1 146.5(5) . .
C1 Si1 Rb1 66.4(7) . .
C1A Si1 Rb1 63.9(6) . .
C3A Si1 Rb1 129.6(4) . .
C2 Si1 Rb1 110.3(4) . .
N1 Si1 Rb1 47.68(13) . 2_666
C2A Si1 Rb1 69.8(4) . 2_666
C3 Si1 Rb1 139.7(4) . 2_666
C1 Si1 Rb1 110.9(8) . 2_666
C1A Si1 Rb1 115.3(7) . 2_666
C3A Si1 Rb1 142.7(3) . 2_666
C2 Si1 Rb1 63.8(4) . 2_666
Rb1 Si1 Rb1 64.66(2) . 2_666
N1 Si2 C5A 119.5(5) . .
N1 Si2 C6 113.3(3) . .
C5A Si2 C6 126.1(6) . .
N1 Si2 C4 115.8(3) . .
C5A Si2 C4 52.3(7) . .
C6 Si2 C4 112.5(5) . .
N1 Si2 C5 110.7(3) . .
C5A Si2 C5 49.1(7) . .
C6 Si2 C5 102.5(5) . .
C4 Si2 C5 100.4(5) . .
N1 Si2 C4A 115.2(5) . .
C5A Si2 C4A 106.5(8) . .
C6 Si2 C4A 56.9(7) . .
C4 Si2 C4A 61.6(7) . .
C5 Si2 C4A 134.1(5) . .
N1 Si2 C6A 111.1(5) . .
C5A Si2 C6A 107.5(8) . .
C6 Si2 C6A 39.1(6) . .
C4 Si2 C6A 132.8(5) . .
C5 Si2 C6A 66.8(7) . .
C4A Si2 C6A 93.9(8) . .
N1 Si2 Rb1 49.56(13) . 2_666
C5A Si2 Rb1 94.1(6) . 2_666
C6 Si2 Rb1 112.3(4) . 2_666
C4 Si2 Rb1 134.6(4) . 2_666
C5 Si2 Rb1 62.6(3) . 2_666
C4A Si2 Rb1 159.2(5) . 2_666
C6A Si2 Rb1 81.7(5) . 2_666
N1 Si2 Rb1 47.92(12) . .
C5A Si2 Rb1 159.4(6) . .
C6 Si2 Rb1 65.9(3) . .
C4 Si2 Rb1 144.0(4) . .
C5 Si2 Rb1 115.3(3) . .
C4A Si2 Rb1 94.1(5) . .
C6A Si2 Rb1 70.5(5) . .
Rb1 Si2 Rb1 65.23(2) 2_666 .
Si2 N1 Si1 132.8(2) . .
Si2 N1 Rb1 107.26(16) . .
Si1 N1 Rb1 107.34(15) . .
Si2 N1 Rb1 105.14(15) . 2_666
Si1 N1 Rb1 107.79(17) . 2_666
Rb1 N1 Rb1 87.04(9) . 2_666
Si1 C1 Rb1 83.9(7) . .
Si1 C1 H1A 109.5 . .
Rb1 C1 H1A 166.2 . .
Si1 C1 H1B 109.5 . .
Rb1 C1 H1B 67.5 . .
H1A C1 H1B 109.5 . .
Si1 C1 H1C 109.5 . .
Rb1 C1 H1C 61.1 . .
H1A C1 H1C 109.5 . .
H1B C1 H1C 109.5 . .
Si1 C2 Rb1 84.3(4) . 2_666
Si1 C2 H2A 109.5 . .
Rb1 C2 H2A 165.3 2_666 .
Si1 C2 H2B 109.5 . .
Rb1 C2 H2B 59.5 2_666 .
H2A C2 H2B 109.5 . .
Si1 C2 H2C 109.5 . .
Rb1 C2 H2C 68.8 2_666 .
H2A C2 H2C 109.5 . .
H2B C2 H2C 109.5 . .
Si1 C3 H3A 109.5 . .
Si1 C3 H3B 109.5 . .
H3A C3 H3B 109.5 . .
Si1 C3 H3C 109.5 . .
H3A C3 H3C 109.5 . .
H3B C3 H3C 109.5 . .
Si1 C1A Rb1 86.0(6) . .
Si1 C1A H1AA 109.5 . .
Rb1 C1A H1AA 161.0 . .
Si1 C1A H1AB 109.5 . .
Rb1 C1A H1AB 73.8 . .
H1AA C1A H1AB 109.5 . .
Si1 C1A H1AC 109.5 . .
Rb1 C1A H1AC 53.3 . .
H1AA C1A H1AC 109.5 . .
H1AB C1A H1AC 109.5 . .
Si1 C2A Rb1 82.8(4) . 2_666
Si1 C2A H2AA 109.5 . .
Rb1 C2A H2AA 158.9 2_666 .
Si1 C2A H2AB 109.5 . .
Rb1 C2A H2AB 49.4 2_666 .
H2AA C2A H2AB 109.5 . .
Si1 C2A H2AC 109.5 . .
Rb1 C2A H2AC 81.0 2_666 .
H2AA C2A H2AC 109.5 . .
H2AB C2A H2AC 109.5 . .
Si1 C3A H3AA 109.5 . .
Si1 C3A H3AB 109.5 . .
H3AA C3A H3AB 109.5 . .
Si1 C3A H3AC 109.5 . .
H3AA C3A H3AC 109.5 . .
H3AB C3A H3AC 109.5 . .
Si2 C4 H4A 109.5 . .
Si2 C4 H4B 109.5 . .
H4A C4 H4B 109.5 . .
Si2 C4 H4C 109.5 . .
H4A C4 H4C 109.5 . .
H4B C4 H4C 109.5 . .
Si2 C5 Rb1 86.5(3) . 2_666
Si2 C5 H5A 109.5 . .
Rb1 C5 H5A 160.1 2_666 .
Si2 C5 H5B 109.5 . .
Rb1 C5 H5B 74.5 2_666 .
H5A C5 H5B 109.5 . .
Si2 C5 H5C 109.5 . .
Rb1 C5 H5C 52.3 2_666 .
H5A C5 H5C 109.5 . .
H5B C5 H5C 109.5 . .
Si2 C6 Rb1 86.3(3) . .
Si2 C6 H6A 109.5 . .
Rb1 C6 H6A 162.8 . .
Si2 C6 H6B 109.5 . .
Rb1 C6 H6B 57.0 . .
H6A C6 H6B 109.5 . .
Si2 C6 H6C 109.5 . .
Rb1 C6 H6C 69.7 . .
H6A C6 H6C 109.5 . .
H6B C6 H6C 109.5 . .
Si2 C4A H4AA 109.5 . .
Si2 C4A H4AB 109.5 . .
H4AA C4A H4AB 109.5 . .
Si2 C4A H4AC 109.5 . .
H4AA C4A H4AC 109.5 . .
H4AB C4A H4AC 109.5 . .
Si2 C5A H5AA 109.5 . .
Si2 C5A H5AB 109.5 . .
H5AA C5A H5AB 109.5 . .
Si2 C5A H5AC 109.5 . .
H5AA C5A H5AC 109.5 . .
H5AB C5A H5AC 109.5 . .
Si2 C6A Rb1 78.6(5) . .
Si2 C6A H6AA 109.5 . .
Rb1 C6A H6AA 153.8 . .
Si2 C6A H6AB 109.5 . .
Rb1 C6A H6AB 90.0 . .
H6AA C6A H6AB 109.5 . .
Si2 C6A H6AC 109.5 . .
Rb1 C6A H6AC 45.6 . .
H6AA C6A H6AC 109.5 . .
H6AB C6A H6AC 109.5 . .
C8 O1 C7 111.1(8) . .
C8 O1 Rb1 121.9(4) . .
C7 O1 Rb1 126.4(7) . .
C9 N2 C11 114.9(10) . .
C9 N2 C10 105.5(9) . .
C11 N2 C10 106.0(10) . .
C9 N2 Rb1 103.3(7) . .
C11 N2 Rb1 112.3(6) . .
C10 N2 Rb1 114.8(7) . .
O1 C7 H7A 109.5 . .
O1 C7 H7B 109.5 . .
H7A C7 H7B 109.5 . .
O1 C7 H7C 109.5 . .
H7A C7 H7C 109.5 . .
H7B C7 H7C 109.5 . .
O1 C8 C9 113.0(7) . .
O1 C8 Rb1 39.8(3) . .
C9 C8 Rb1 73.3(5) . .
O1 C8 H8A 109.0 . .
C9 C8 H8A 109.0 . .
Rb1 C8 H8A 127.5 . .
O1 C8 H8B 109.0 . .
C9 C8 H8B 109.0 . .
Rb1 C8 H8B 121.2 . .
H8A C8 H8B 107.8 . .
N2 C9 C8 120.0(8) . .
N2 C9 Rb1 54.0(5) . .
C8 C9 Rb1 83.6(5) . .
N2 C9 H9A 107.3 . .
C8 C9 H9A 107.3 . .
Rb1 C9 H9A 161.1 . .
N2 C9 H9B 107.3 . .
C8 C9 H9B 107.3 . .
Rb1 C9 H9B 83.5 . .
H9A C9 H9B 106.9 . .
N2 C10 H10A 109.5 . .
N2 C10 H10B 109.5 . .
H10A C10 H10B 109.5 . .
N2 C10 H10C 109.5 . .
H10A C10 H10C 109.5 . .
H10B C10 H10C 109.5 . .
N2 C11 H11A 109.5 . .
N2 C11 H11B 109.5 . .
H11A C11 H11B 109.5 . .
N2 C11 H11C 109.5 . .
H11A C11 H11C 109.5 . .
H11B C11 H11C 109.5 . .
C8A O1A C7A 116.6(15) . .
C8A O1A Rb1 122.8(8) . .
C7A O1A Rb1 114.5(17) . .
C11A N2A C9A 110.2(16) . .
C11A N2A C10A 107.2(19) . .
C9A N2A C10A 109.1(17) . .
C11A N2A Rb1 106.4(15) . .
C9A N2A Rb1 112.1(11) . .
C10A N2A Rb1 111.8(13) . .
O1A C7A H7AA 109.5 . .
O1A C7A H7AB 109.5 . .
H7AA C7A H7AB 109.5 . .
O1A C7A H7AC 109.5 . .
H7AA C7A H7AC 109.5 . .
H7AB C7A H7AC 109.5 . .
O1A C8A C9A 111.4(12) . .
O1A C8A H8AA 109.3 . .
C9A C8A H8AA 109.3 . .
O1A C8A H8AB 109.3 . .
C9A C8A H8AB 109.3 . .
H8AA C8A H8AB 108.0 . .
N2A C9A C8A 114.6(15) . .
N2A C9A H9AA 108.6 . .
C8A C9A H9AA 108.6 . .
N2A C9A H9AB 108.6 . .
C8A C9A H9AB 108.6 . .
H9AA C9A H9AB 107.6 . .
N2A C10A H10D 109.5 . .
N2A C10A H10E 109.5 . .
H10D C10A H10E 109.5 . .
N2A C10A H10F 109.5 . .
H10D C10A H10F 109.5 . .
H10E C10A H10F 109.5 . .
N2A C11A H11D 109.5 . .
N2A C11A H11E 109.5 . .
H11D C11A H11E 109.5 . .
N2A C11A H11F 109.5 . .
H11D C11A H11F 109.5 . .
H11E C11A H11F 109.5 . .

loop_
_geom_bond_atom_site_label_1
_geom_bond_atom_site_label_2
_geom_bond_distance
_geom_bond_site_symmetry_2
Rb1 O1 2.819(6) .
Rb1 N1 2.945(3) .
Rb1 N1 2.967(4) 2_666
Rb1 N2 2.996(10) .
Rb1 N2A 3.10(2) .
Rb1 O1A 3.120(10) .
Rb1 C5 3.346(10) 2_666
Rb1 C1A 3.41(2) .
Rb1 C2 3.444(12) 2_666
Rb1 C6 3.465(10) .
Rb1 C1 3.49(2) .
Rb1 C9 3.604(10) .
Si1 N1 1.666(3) .
Si1 C2A 1.777(13) .
Si1 C3 1.797(14) .
Si1 C1 1.89(3) .
Si1 C1A 1.91(2) .
Si1 C3A 1.978(13) .
Si1 C2 2.030(16) .
Si1 Rb1 3.8212(13) 2_666
Si2 N1 1.666(3) .
Si2 C5A 1.750(18) .
Si2 C6 1.773(12) .
Si2 C4 1.880(11) .
Si2 C5 1.941(11) .
Si2 C4A 1.980(18) .
Si2 C6A 1.989(18) .
Si2 Rb1 3.7633(14) 2_666
N1 Rb1 2.967(4) 2_666
C1 H1A 0.9800 .
C1 H1B 0.9800 .
C1 H1C 0.9800 .
C2 Rb1 3.444(12) 2_666
C2 H2A 0.9800 .
C2 H2B 0.9800 .
C2 H2C 0.9800 .
C3 H3A 0.9800 .
C3 H3B 0.9800 .
C3 H3C 0.9800 .
C1A H1AA 0.9800 .
C1A H1AB 0.9800 .
C1A H1AC 0.9800 .
C2A Rb1 3.614(11) 2_666
C2A H2AA 0.9800 .
C2A H2AB 0.9800 .
C2A H2AC 0.9800 .
C3A H3AA 0.9800 .
C3A H3AB 0.9800 .
C3A H3AC 0.9800 .
C4 H4A 0.9800 .
C4 H4B 0.9800 .
C4 H4C 0.9800 .
C5 Rb1 3.346(10) 2_666
C5 H5A 0.9800 .
C5 H5B 0.9800 .
C5 H5C 0.9800 .
C6 H6A 0.9800 .
C6 H6B 0.9800 .
C6 H6C 0.9800 .
C4A H4AA 0.9800 .
C4A H4AB 0.9800 .
C4A H4AC 0.9800 .
C5A H5AA 0.9800 .
C5A H5AB 0.9800 .
C5A H5AC 0.9800 .
C6A H6AA 0.9800 .
C6A H6AB 0.9800 .
C6A H6AC 0.9800 .
O1 C8 1.384(9) .
O1 C7 1.438(11) .
N2 C9 1.429(12) .
N2 C11 1.432(13) .
N2 C10 1.460(14) .
C7 H7A 0.9800 .
C7 H7B 0.9800 .
C7 H7C 0.9800 .
C8 C9 1.473(13) .
C8 H8A 0.9900 .
C8 H8B 0.9900 .
C9 H9A 0.9900 .
C9 H9B 0.9900 .
C10 H10A 0.9800 .
C10 H10B 0.9800 .
C10 H10C 0.9800 .
C11 H11A 0.9800 .
C11 H11B 0.9800 .
C11 H11C 0.9800 .
O1A C8A 1.359(14) .
O1A C7A 1.425(16) .
N2A C11A 1.417(18) .
N2A C9A 1.450(19) .
N2A C10A 1.453(18) .
C7A H7AA 0.9800 .
C7A H7AB 0.9800 .
C7A H7AC 0.9800 .
C8A C9A 1.475(17) .
C8A H8AA 0.9900 .
C8A H8AB 0.9900 .
C9A H9AA 0.9900 .
C9A H9AB 0.9900 .
C10A H10D 0.9800 .
C10A H10E 0.9800 .
C10A H10F 0.9800 .
C11A H11D 0.9800 .
C11A H11E 0.9800 .
C11A H11F 0.9800 .
